data_7229084
loop_
_publ_author_name
'Zba\<cnik, Marija'
'Pajski, Matea'
'Stilinovi\'c, Vladimir'
'Vitkovi\'c, Matea'
'Cin\<ci\'c, Dominik'

_publ_section_title
;
 The halogen bonding proclivity of the ortho-methoxy--hydroxy group in
 cocrystals of o-vanillin imines and diiodotetrafluoro-benzenes
;
_journal_name_full CrystEngComm
_journal_paper_doi 10.1039/C7CE01332A
_journal_year 2017
_chemical_formula_moiety (C18H23N1O2)(C6F4I2)
_chemical_formula_sum 'C24 H23 F4 I2 N O2'
_chemical_formula_weight 687.23
_chemical_name_common (2-(Adamantan-1-yliminomethyl)-6-methoxy-phenol)(1,2-diiodotetrafluorobenzene)
_chemical_name_systematic (2-(Adamantan-1-yliminomethyl)-6-methoxy-phenol)(1,2-diiodotetrafluorobenzene)
_space_group_crystal_system triclinic
_space_group_IT_number 2
_space_group_name_Hall '-P 1'
_space_group_name_H-M_alt 'P -1'
_symmetry_space_group_name_Hall '-P 1'
_symmetry_space_group_name_H-M 'P -1'
_atom_sites_solution_hydrogens mixed
_audit_creation_method SHELXL-2014/7
_audit_update_record
;
2017-06-27 deposited with the CCDC.
2017-08-18 downloaded from the CCDC.
;
_cell_angle_alpha 67.154(4)
_cell_angle_beta 80.809(4)
_cell_angle_gamma 64.995(5)
_cell_formula_units_Z 2
_cell_length_a 10.1333(5)
_cell_length_b 11.1817(6)
_cell_length_c 13.0022(5)
_cell_measurement_reflns_used 3421
_cell_measurement_temperature 298(2)
_cell_measurement_theta_max 40.7373
_cell_measurement_theta_min 4.0451
_cell_volume 1230.40(12)
_computing_structure_refinement 'SHELXL-2014/7 (Sheldrick, 2014)'
_diffrn_ambient_temperature 298(2)
_diffrn_measured_fraction_theta_full 0.989
_diffrn_measured_fraction_theta_max 0.981
_diffrn_measurement_device_type 'Oxford Diffraction Xcalibur Kappa CCD'
_diffrn_radiation_monochromator graphite
_diffrn_radiation_type MoK\a
_diffrn_radiation_wavelength 0.71073
_diffrn_reflns_av_R_equivalents 0.0200
_diffrn_reflns_av_unetI/netI 0.0478
_diffrn_reflns_Laue_measured_fraction_full 0.989
_diffrn_reflns_Laue_measured_fraction_max 0.981
_diffrn_reflns_limit_h_max 12
_diffrn_reflns_limit_h_min -8
_diffrn_reflns_limit_k_max 14
_diffrn_reflns_limit_k_min -13
_diffrn_reflns_limit_l_max 16
_diffrn_reflns_limit_l_min -15
_diffrn_reflns_number 8036
_diffrn_reflns_point_group_measured_fraction_full 0.989
_diffrn_reflns_point_group_measured_fraction_max 0.981
_diffrn_reflns_theta_full 25.242
_diffrn_reflns_theta_max 27.000
_diffrn_reflns_theta_min 4.051
_diffrn_source 'fine-focus sealed tube'
_exptl_absorpt_coefficient_mu 2.607
_exptl_absorpt_correction_T_max 1.00000
_exptl_absorpt_correction_T_min 0.57203
_exptl_absorpt_correction_type multi-scan
_exptl_absorpt_process_details
;
CrysAlis RED, Oxford Diffraction Ltd.,
Version 1.171.32.29 (release 10-06-2008 CrysAlis171 .NET)
(compiled Jun 10 2008,16:49:55)
Empirical absorption correction using spherical harmonics,
 implemented in SCALE3 ABSPACK scaling algorithm.
;
_exptl_crystal_colour yellow
_exptl_crystal_density_diffrn 1.855
_exptl_crystal_description prism
_exptl_crystal_F_000 664
_exptl_crystal_recrystallization_method 'Re-crystallisation from solvent: 2-Propanol'
_exptl_crystal_size_max 0.374
_exptl_crystal_size_mid 0.301
_exptl_crystal_size_min 0.097
_refine_diff_density_max 0.673
_refine_diff_density_min -0.597
_refine_diff_density_rms 0.065
_refine_ls_extinction_method none
_refine_ls_goodness_of_fit_ref 0.813
_refine_ls_hydrogen_treatment mixed
_refine_ls_matrix_type full
_refine_ls_number_parameters 359
_refine_ls_number_reflns 5279
_refine_ls_number_restraints 0
_refine_ls_restrained_S_all 0.813
_refine_ls_R_factor_all 0.0572
_refine_ls_R_factor_gt 0.0296
_refine_ls_shift/su_max 0.001
_refine_ls_shift/su_mean 0.000
_refine_ls_structure_factor_coef Fsqd
_refine_ls_weighting_details 'w=1/[\s^2^(Fo^2^)+(0.0298P)^2^] where P=(Fo^2^+2Fc^2^)/3'
_refine_ls_weighting_scheme calc
_refine_ls_wR_factor_gt 0.0560
_refine_ls_wR_factor_ref 0.0594
_reflns_Friedel_coverage 0.000
_reflns_number_gt 3265
_reflns_number_total 5279
_reflns_threshold_expression 'I > 2\s(I)'
_cod_data_source_file c7ce01332a2.cif
_cod_data_source_block shelx
_cod_database_code 7229084
_shelx_shelxl_version_number 2014/7
_shelx_space_group_comment
;
The symmetry employed for this shelxl refinement is uniquely defined
by the following loop, which should always be used as a source of
symmetry information in preference to the above space-group names.
They are only intended as comments.
;

loop_
_space_group_symop_operation_xyz
'x, y, z'
'-x, -y, -z'

loop_
_atom_site_label
_atom_site_type_symbol
_atom_site_fract_x
_atom_site_fract_y
_atom_site_fract_z
_atom_site_U_iso_or_equiv
_atom_site_adp_type
_atom_site_occupancy
_atom_site_site_symmetry_order
_atom_site_calc_flag
_atom_site_refinement_flags_posn
_atom_site_refinement_flags_adp
F1 F 0.6617(2) 0.1793(2) 0.05054(17) 0.0738(6) Uani 1 1 d . .
F3 F 0.4323(3) 0.6675(2) -0.29694(17) 0.0867(7) Uani 1 1 d . .
F2 F 0.7196(3) 0.5106(3) -0.28533(18) 0.0884(7) Uani 1 1 d . .
C106 C 0.5983(4) 0.3013(3) -0.0342(3) 0.0498(9) Uani 1 1 d . .
C103 C 0.4840(4) 0.5459(4) -0.2087(3) 0.0554(9) Uani 1 1 d . .
C105 C 0.6893(4) 0.3448(4) -0.1158(3) 0.0531(9) Uani 1 1 d . .
C104 C 0.6313(4) 0.4675(4) -0.2055(3) 0.0587(10) Uani 1 1 d . .
F4 F 0.8331(2) 0.2692(2) -0.11005(18) 0.0727(6) Uani 1 1 d . .
H202 H -0.064(4) 0.669(3) -0.598(2) 0.049(10) Uiso 1 1 d . .
H201 H -0.153(3) 0.608(3) -0.496(3) 0.045(9) Uiso 1 1 d . .
H213 H -0.190(3) 0.920(3) -0.740(2) 0.038(8) Uiso 1 1 d . .
H212 H -0.352(4) 1.004(4) -0.719(3) 0.062(11) Uiso 1 1 d . .
H203 H -0.120(3) 0.513(3) -0.636(2) 0.046(9) Uiso 1 1 d . .
H214 H -0.412(3) 0.747(4) -0.485(3) 0.057(10) Uiso 1 1 d . .
H210 H -0.487(4) 0.799(4) -0.803(3) 0.067(11) Uiso 1 1 d . .
H207 H -0.343(4) 0.541(4) -0.539(3) 0.056(10) Uiso 1 1 d . .
H215 H -0.500(4) 0.900(5) -0.571(3) 0.085(13) Uiso 1 1 d . .
H211 H -0.313(3) 0.899(3) -0.858(3) 0.051(9) Uiso 1 1 d . .
H208 H -0.546(4) 0.743(4) -0.615(3) 0.059(10) Uiso 1 1 d . .
H209 H -0.538(4) 0.928(4) -0.768(3) 0.059(11) Uiso 1 1 d . .
H206 H -0.374(4) 0.556(4) -0.662(3) 0.084(13) Uiso 1 1 d . .
H204 H -0.100(5) 0.697(4) -0.788(3) 0.080(13) Uiso 1 1 d . .
H205 H -0.219(4) 0.658(4) -0.815(3) 0.081(13) Uiso 1 1 d . .
I2 I 0.32527(3) 0.29448(3) 0.09149(2) 0.06413(9) Uani 1 1 d . .
I1 I 0.17013(3) 0.63470(3) -0.14575(2) 0.06274(9) Uani 1 1 d . .
N1 N -0.2373(3) 0.8653(3) -0.5169(2) 0.0429(6) Uani 1 1 d . .
C7 C -0.2205(3) 0.9817(3) -0.5459(2) 0.0423(8) Uani 1 1 d . .
H7 H -0.2298 1.0397 -0.6208 0.051 Uiso 1 1 calc R U
C8 C -0.2720(3) 0.8152(3) -0.5947(2) 0.0406(7) Uani 1 1 d . .
C1 C -0.1876(3) 1.0243(3) -0.4651(2) 0.0397(7) Uani 1 1 d . .
C3 C -0.1387(3) 0.9821(3) -0.2748(2) 0.0419(8) Uani 1 1 d . .
C102 C 0.3909(4) 0.5042(3) -0.1272(3) 0.0474(8) Uani 1 1 d . .
C5 C -0.1455(3) 1.1966(3) -0.4231(3) 0.0511(9) Uani 1 1 d . .
H5 H -0.1377 1.2833 -0.4463 0.061 Uiso 1 1 calc R U
O1 O -0.1815(3) 0.8135(2) -0.31479(17) 0.0565(6) Uani 1 1 d . .
H1 H -0.1996 0.7993 -0.3673 0.085 Uiso 1 1 calc R U
C2 C -0.1701(3) 0.9372(3) -0.3518(3) 0.0413(7) Uani 1 1 d . .
C6 C -0.1742(3) 1.1548(3) -0.4991(3) 0.0473(8) Uani 1 1 d . .
H6 H -0.1852 1.2127 -0.5740 0.057 Uiso 1 1 calc R U
C13 C -0.2778(5) 0.9091(4) -0.7178(3) 0.0513(9) Uani 1 1 d . .
C101 C 0.4503(4) 0.3767(3) -0.0373(3) 0.0459(8) Uani 1 1 d . .
O2 O -0.1219(3) 0.8888(2) -0.16671(17) 0.0551(6) Uani 1 1 d . .
C14 C -0.4204(4) 0.8078(5) -0.5620(3) 0.0539(9) Uani 1 1 d . .
C4 C -0.1274(3) 1.1104(4) -0.3105(3) 0.0478(8) Uani 1 1 d . .
H4 H -0.1076 1.1399 -0.2592 0.057 Uiso 1 1 calc R U
C9 C -0.1565(4) 0.6663(4) -0.5777(4) 0.0551(10) Uani 1 1 d . .
C10 C -0.1929(4) 0.6036(4) -0.6497(3) 0.0595(10) Uani 1 1 d . .
C12 C -0.3128(4) 0.8445(4) -0.7876(3) 0.0579(10) Uani 1 1 d . .
C16 C -0.3401(5) 0.5961(4) -0.6153(4) 0.0669(11) Uani 1 1 d . .
C15 C -0.4561(4) 0.7440(4) -0.6332(3) 0.0605(10) Uani 1 1 d . .
C11 C -0.1963(5) 0.6980(5) -0.7716(3) 0.0663(11) Uani 1 1 d . .
C17 C -0.4600(5) 0.8364(5) -0.7554(3) 0.0663(11) Uani 1 1 d . .
C18 C -0.1132(5) 0.9361(5) -0.0831(3) 0.0797(13) Uani 1 1 d . .
H18A H -0.0295 0.9593 -0.0958 0.120 Uiso 1 1 calc R U
H18B H -0.1047 0.8628 -0.0113 0.120 Uiso 1 1 calc R U
H18C H -0.1996 1.0185 -0.0851 0.120 Uiso 1 1 calc R U

loop_
_atom_site_aniso_label
_atom_site_aniso_U_11
_atom_site_aniso_U_22
_atom_site_aniso_U_33
_atom_site_aniso_U_23
_atom_site_aniso_U_13
_atom_site_aniso_U_12
F1 0.0731(15) 0.0513(12) 0.0730(14) -0.0005(11) -0.0114(12) -0.0185(11)
F3 0.0839(17) 0.0829(16) 0.0552(13) 0.0128(12) -0.0031(12) -0.0312(14)
F2 0.0810(17) 0.1082(19) 0.0604(13) -0.0111(13) 0.0188(12) -0.0469(15)
C106 0.061(2) 0.0414(19) 0.046(2) -0.0116(17) -0.0074(18) -0.0203(18)
C103 0.068(3) 0.055(2) 0.0360(19) -0.0041(17) -0.0041(18) -0.028(2)
C105 0.052(2) 0.059(2) 0.054(2) -0.0250(19) -0.0022(19) -0.0225(19)
C104 0.066(3) 0.070(3) 0.044(2) -0.0171(19) 0.0060(19) -0.036(2)
F4 0.0563(14) 0.0799(15) 0.0779(14) -0.0312(12) 0.0015(11) -0.0213(12)
I2 0.0729(2) 0.05466(16) 0.06264(16) -0.00750(12) 0.00348(13) -0.03664(14)
I1 0.06213(17) 0.05695(16) 0.05813(16) -0.01450(12) -0.00550(12) -0.01715(13)
N1 0.0429(16) 0.0457(16) 0.0402(14) -0.0139(13) 0.0019(12) -0.0194(13)
C7 0.0359(19) 0.0437(19) 0.0379(18) -0.0084(15) 0.0023(14) -0.0137(15)
C8 0.0421(19) 0.0431(18) 0.0356(17) -0.0100(14) -0.0007(14) -0.0193(15)
C1 0.0336(17) 0.0413(18) 0.0409(18) -0.0120(15) 0.0006(14) -0.0145(14)
C3 0.0313(18) 0.0481(19) 0.0412(18) -0.0131(15) 0.0009(14) -0.0141(15)
C102 0.058(2) 0.047(2) 0.0409(18) -0.0138(16) -0.0041(16) -0.0236(17)
C5 0.043(2) 0.0419(19) 0.065(2) -0.0110(18) -0.0036(17) -0.0203(16)
O1 0.0849(19) 0.0515(14) 0.0400(12) -0.0087(11) -0.0032(12) -0.0391(14)
C2 0.0367(19) 0.0426(18) 0.0453(18) -0.0137(15) 0.0013(15) -0.0186(15)
C6 0.045(2) 0.0429(19) 0.0470(19) -0.0060(16) -0.0058(16) -0.0181(16)
C13 0.061(3) 0.053(2) 0.0410(19) -0.0123(17) 0.0038(18) -0.029(2)
C101 0.057(2) 0.0445(19) 0.0428(18) -0.0152(16) 0.0013(16) -0.0271(17)
O2 0.0698(17) 0.0590(15) 0.0391(13) -0.0144(11) -0.0026(11) -0.0299(13)
C14 0.045(2) 0.063(3) 0.052(2) -0.020(2) 0.0061(18) -0.023(2)
C4 0.040(2) 0.051(2) 0.057(2) -0.0217(18) -0.0042(16) -0.0186(16)
C9 0.048(2) 0.049(2) 0.063(3) -0.017(2) -0.010(2) -0.0137(18)
C10 0.057(3) 0.043(2) 0.071(3) -0.023(2) -0.010(2) -0.0073(19)
C12 0.080(3) 0.059(2) 0.035(2) -0.0111(18) -0.0016(19) -0.033(2)
C16 0.083(3) 0.061(3) 0.064(3) -0.014(2) -0.007(2) -0.041(2)
C15 0.046(2) 0.075(3) 0.070(3) -0.026(2) 0.006(2) -0.034(2)
C11 0.070(3) 0.082(3) 0.064(3) -0.042(2) 0.010(2) -0.035(3)
C17 0.061(3) 0.069(3) 0.068(3) -0.024(2) -0.017(2) -0.019(2)
C18 0.111(4) 0.083(3) 0.044(2) -0.025(2) -0.004(2) -0.035(3)

loop_
_atom_type_symbol
_atom_type_description
_atom_type_scat_dispersion_real
_atom_type_scat_dispersion_imag
_atom_type_scat_source
C C 0.0033 0.0016 'International Tables Vol C Tables 4.2.6.8 and 6.1.1.4'
H H 0.0000 0.0000 'International Tables Vol C Tables 4.2.6.8 and 6.1.1.4'
N N 0.0061 0.0033 'International Tables Vol C Tables 4.2.6.8 and 6.1.1.4'
O O 0.0106 0.0060 'International Tables Vol C Tables 4.2.6.8 and 6.1.1.4'
F F 0.0171 0.0103 'International Tables Vol C Tables 4.2.6.8 and 6.1.1.4'
I I -0.4742 1.8119 'International Tables Vol C Tables 4.2.6.8 and 6.1.1.4'

loop_
_geom_angle_atom_site_label_1
_geom_angle_atom_site_label_2
_geom_angle_atom_site_label_3
_geom_angle
F1 C106 C105 116.3(3)
F1 C106 C101 121.0(3)
C105 C106 C101 122.7(3)
F3 C103 C104 116.8(3)
F3 C103 C102 120.5(3)
C104 C103 C102 122.7(3)
F4 C105 C106 121.2(3)
F4 C105 C104 119.6(3)
C106 C105 C104 119.2(3)
F2 C104 C105 119.5(4)
F2 C104 C103 121.6(3)
C105 C104 C103 118.9(3)
C7 N1 C8 124.5(3)
N1 C7 C1 121.5(3)
N1 C7 H7 119.3
C1 C7 H7 119.3
N1 C8 C14 107.4(3)
N1 C8 C13 114.7(3)
C14 C8 C13 108.5(3)
N1 C8 C9 107.3(2)
C14 C8 C9 109.2(3)
C13 C8 C9 109.6(3)
C2 C1 C6 119.4(3)
C2 C1 C7 120.4(3)
C6 C1 C7 120.2(3)
O2 C3 C4 125.5(3)
O2 C3 C2 114.5(3)
C4 C3 C2 120.1(3)
C103 C102 C101 118.2(3)
C103 C102 I1 117.7(2)
C101 C102 I1 124.1(2)
C6 C5 C4 120.4(3)
C6 C5 H5 119.8
C4 C5 H5 119.8
C2 O1 H1 109.5
O1 C2 C1 122.2(3)
O1 C2 C3 118.8(3)
C1 C2 C3 119.1(3)
C5 C6 C1 120.5(3)
C5 C6 H6 119.7
C1 C6 H6 119.7
C12 C13 C8 109.0(3)
C12 C13 H213 111.0(18)
C8 C13 H213 110.8(17)
C12 C13 H212 116.7(18)
C8 C13 H212 103.0(19)
H213 C13 H212 106(3)
C106 C101 C102 118.3(3)
C106 C101 I2 118.3(2)
C102 C101 I2 123.4(3)
C3 O2 C18 117.4(3)
C8 C14 C15 109.8(3)
C8 C14 H214 106.0(19)
C15 C14 H214 109.7(19)
C8 C14 H215 114(2)
C15 C14 H215 108(2)
H214 C14 H215 110(3)
C3 C4 C5 120.6(3)
C3 C4 H4 119.7
C5 C4 H4 119.7
C8 C9 C10 109.9(3)
C8 C9 H202 110.1(19)
C10 C9 H202 109(2)
C8 C9 H201 107.6(17)
C10 C9 H201 112.3(16)
H202 C9 H201 108(2)
C16 C10 C11 110.3(3)
C16 C10 C9 108.9(4)
C11 C10 C9 108.8(3)
C16 C10 H203 110.3(19)
C11 C10 H203 111.4(19)
C9 C10 H203 107.1(17)
C17 C12 C11 109.9(4)
C17 C12 C13 110.1(3)
C11 C12 C13 110.3(3)
C17 C12 H211 110(2)
C11 C12 H211 109(2)
C13 C12 H211 108(2)
C10 C16 C15 109.7(3)
C10 C16 H207 112(2)
C15 C16 H207 107(2)
C10 C16 H206 114(2)
C15 C16 H206 106(2)
H207 C16 H206 108(3)
C17 C15 C16 109.5(4)
C17 C15 C14 109.3(3)
C16 C15 C14 109.6(3)
C17 C15 H208 108(2)
C16 C15 H208 112(2)
C14 C15 H208 109(2)
C12 C11 C10 109.2(3)
C12 C11 H204 113(2)
C10 C11 H204 106(2)
C12 C11 H205 110(2)
C10 C11 H205 108(2)
H204 C11 H205 111(3)
C12 C17 C15 109.1(3)
C12 C17 H210 111(2)
C15 C17 H210 111(2)
C12 C17 H209 113(2)
C15 C17 H209 109(2)
H210 C17 H209 104(3)
O2 C18 H18A 109.5
O2 C18 H18B 109.5
H18A C18 H18B 109.5
O2 C18 H18C 109.5
H18A C18 H18C 109.5
H18B C18 H18C 109.5

loop_
_geom_bond_atom_site_label_1
_geom_bond_atom_site_label_2
_geom_bond_distance
F1 C106 1.344(3)
F3 C103 1.349(4)
F2 C104 1.338(4)
C106 C105 1.371(5)
C106 C101 1.373(5)
C103 C104 1.372(5)
C103 C102 1.378(5)
C105 F4 1.337(4)
C105 C104 1.372(5)
I2 C101 2.089(3)
I1 C102 2.081(3)
N1 C7 1.284(4)
N1 C8 1.477(4)
C7 C1 1.442(4)
C7 H7 0.9300
C8 C14 1.523(5)
C8 C13 1.530(4)
C8 C9 1.530(5)
C1 C2 1.405(4)
C1 C6 1.411(4)
C3 O2 1.371(3)
C3 C4 1.375(4)
C3 C2 1.408(4)
C102 C101 1.403(4)
C5 C6 1.358(4)
C5 C4 1.395(4)
C5 H5 0.9300
O1 C2 1.326(4)
O1 H1 0.8200
C6 H6 0.9300
C13 C12 1.517(5)
C13 H213 0.93(3)
C13 H212 1.01(4)
O2 C18 1.410(4)
C14 C15 1.528(5)
C14 H214 0.96(3)
C14 H215 0.98(4)
C4 H4 0.9300
C9 C10 1.531(5)
C9 H202 0.94(3)
C9 H201 1.01(3)
C10 C16 1.515(6)
C10 C11 1.522(5)
C10 H203 0.94(3)
C12 C17 1.515(5)
C12 C11 1.516(6)
C12 H211 0.88(3)
C16 C15 1.521(6)
C16 H207 0.94(3)
C16 H206 1.05(4)
C15 C17 1.518(5)
C15 H208 0.91(4)
C11 H204 0.96(4)
C11 H205 0.95(4)
C17 H210 0.98(4)
C17 H209 0.97(4)
C18 H18A 0.9600
C18 H18B 0.9600
C18 H18C 0.9600

loop_
_geom_torsion_atom_site_label_1
_geom_torsion_atom_site_label_2
_geom_torsion_atom_site_label_3
_geom_torsion_atom_site_label_4
_geom_torsion
F1 C106 C105 F4 -0.4(5)
C101 C106 C105 F4 179.7(3)
F1 C106 C105 C104 179.0(3)
C101 C106 C105 C104 -0.9(5)
F4 C105 C104 F2 -0.7(5)
C106 C105 C104 F2 179.9(3)
F4 C105 C104 C103 -178.2(3)
C106 C105 C104 C103 2.3(5)
F3 C103 C104 F2 0.8(5)
C102 C103 C104 F2 -179.6(3)
F3 C103 C104 C105 178.3(3)
C102 C103 C104 C105 -2.2(5)
C8 N1 C7 C1 179.6(3)
C7 N1 C8 C14 -116.9(3)
C7 N1 C8 C13 3.8(4)
C7 N1 C8 C9 125.8(3)
N1 C7 C1 C2 1.3(4)
N1 C7 C1 C6 -178.0(3)
F3 C103 C102 C101 180.0(3)
C104 C103 C102 C101 0.4(5)
F3 C103 C102 I1 0.1(4)
C104 C103 C102 I1 -179.4(3)
C6 C1 C2 O1 179.9(3)
C7 C1 C2 O1 0.6(5)
C6 C1 C2 C3 -0.4(4)
C7 C1 C2 C3 -179.7(3)
O2 C3 C2 O1 0.5(4)
C4 C3 C2 O1 -179.5(3)
O2 C3 C2 C1 -179.2(3)
C4 C3 C2 C1 0.8(4)
C4 C5 C6 C1 0.6(5)
C2 C1 C6 C5 -0.3(5)
C7 C1 C6 C5 179.0(3)
N1 C8 C13 C12 179.4(3)
C14 C8 C13 C12 -60.5(4)
C9 C8 C13 C12 58.7(4)
F1 C106 C101 C102 179.2(3)
C105 C106 C101 C102 -0.8(5)
F1 C106 C101 I2 -1.3(4)
C105 C106 C101 I2 178.6(2)
C103 C102 C101 C106 1.0(4)
I1 C102 C101 C106 -179.1(2)
C103 C102 C101 I2 -178.4(2)
I1 C102 C101 I2 1.5(4)
C4 C3 O2 C18 9.7(5)
C2 C3 O2 C18 -170.3(3)
N1 C8 C14 C15 -175.0(3)
C13 C8 C14 C15 60.5(4)
C9 C8 C14 C15 -58.9(4)
O2 C3 C4 C5 179.4(3)
C2 C3 C4 C5 -0.6(5)
C6 C5 C4 C3 -0.1(5)
N1 C8 C9 C10 175.7(3)
C14 C8 C9 C10 59.5(4)
C13 C8 C9 C10 -59.2(4)
C8 C9 C10 C16 -60.3(4)
C8 C9 C10 C11 59.9(4)
C8 C13 C12 C17 61.1(4)
C8 C13 C12 C11 -60.3(4)
C11 C10 C16 C15 -58.6(5)
C9 C10 C16 C15 60.6(4)
C10 C16 C15 C17 59.3(4)
C10 C16 C15 C14 -60.6(4)
C8 C14 C15 C17 -60.4(4)
C8 C14 C15 C16 59.6(4)
C17 C12 C11 C10 -59.9(4)
C13 C12 C11 C10 61.7(4)
C16 C10 C11 C12 58.7(5)
C9 C10 C11 C12 -60.6(4)
C11 C12 C17 C15 61.0(5)
C13 C12 C17 C15 -60.6(5)
C16 C15 C17 C12 -60.4(4)
C14 C15 C17 C12 59.6(5)
